data_2007987
loop_
_publ_author_name
'Ciccarese, Antonella'
'Clemente, Dore Augusto'
'Fanizzi, Francesco P.'
'Marzotto, Armando'
'Valle, Giovanni'

_publ_section_title
;
 Platinum(II) Complexes of Piperazine (and Derivatives):
 <i>cis</i>-Diiodo(<i>N</i>-methylpiperazine-<i>N</i>,<i>N</i>')platinum(II)
;
_journal_issue 12
_journal_name_full 'Acta Crystallographica Section C'
_journal_page_first 1779
_journal_page_last 1781
_journal_paper_doi 10.1107/S0108270198009755
_journal_volume 54
_journal_year 1998
_chemical_formula_iupac '[PtI2 (C5 H12 N2 )]'
_chemical_formula_moiety 'C5 H12 I2 N2 Pt'
_chemical_formula_structural 'Pt I2 (C5 H12 N2)'
_chemical_formula_sum 'C5 H12 I2 N2 Pt'
_chemical_formula_weight 549.06
_chemical_name_systematic
;
 cis-Diiodo(N-methylpiperazine-N,N')Platinum(II)
;
_space_group_IT_number 14
_symmetry_cell_setting monoclinic
_symmetry_space_group_name_Hall '-P 2yn'
_symmetry_space_group_name_H-M 'P 1 21/n 1'
_audit_creation_method 'SHELXL and manual form'
_cell_angle_alpha 90.00
_cell_angle_beta 102.60(5)
_cell_angle_gamma 90.00
_cell_formula_units_Z 4
_cell_length_a 7.446(2)
_cell_length_b 12.179(3)
_cell_length_c 12.279(3)
_cell_measurement_reflns_used 25
_cell_measurement_temperature 292(2)
_cell_measurement_theta_max 19
_cell_measurement_theta_min 13
_cell_volume 1086.7(5)
_computing_cell_refinement 'Philips-Pavia University software'
_computing_data_collection 'Philips PW1100/20 software'
_computing_data_reduction 'RIFLUP80 (Biagini Cingi et al., 1980)'
_computing_molecular_graphics 'ORTEPII (Johnson, 1976)'
_computing_publication_material 'PARST (Nardelli, 1995)'
_computing_structure_refinement 'SHELXL-93 (Sheldrick, 1993)'
_computing_structure_solution 'SHELXS-86 (Sheldrick, 1985)'
_diffrn_ambient_temperature 292(2)
_diffrn_measurement_device 'Philips PW1100/20 diffractometer'
_diffrn_measurement_method \w--2\q
_diffrn_radiation_monochromator graphite
_diffrn_radiation_source 'fine-focus sealed X-ray tube'
_diffrn_radiation_type 'Mo K\a'
_diffrn_radiation_wavelength 0.71070
_diffrn_reflns_av_R_equivalents 0.0475
_diffrn_reflns_av_sigmaI/netI 0.0619
_diffrn_reflns_limit_h_max 9
_diffrn_reflns_limit_h_min -9
_diffrn_reflns_limit_k_max 16
_diffrn_reflns_limit_k_min 0
_diffrn_reflns_limit_l_max 16
_diffrn_reflns_limit_l_min 0
_diffrn_reflns_number 2728
_diffrn_reflns_theta_max 28.00
_diffrn_reflns_theta_min 2.38
_diffrn_standards_decay_% 0
_diffrn_standards_interval_count 60
_diffrn_standards_number 3
_exptl_absorpt_coefficient_mu 18.538
_exptl_absorpt_correction_T_max 0.15
_exptl_absorpt_correction_T_min 0.10
_exptl_absorpt_correction_type 'Semi-empirical via \y-scan  (North et al., 1968)'
_exptl_crystal_colour orange
_exptl_crystal_density_diffrn 3.356
_exptl_crystal_density_meas ?
_exptl_crystal_description Block
_exptl_crystal_F_000 960
_exptl_crystal_size_max 0.12
_exptl_crystal_size_mid 0.11
_exptl_crystal_size_min 0.10
_refine_diff_density_max 2.730
_refine_diff_density_min -3.280
_refine_ls_extinction_method none
_refine_ls_goodness_of_fit_all 1.060
_refine_ls_goodness_of_fit_obs 1.052
_refine_ls_hydrogen_treatment constr
_refine_ls_matrix_type full
_refine_ls_number_parameters 91
_refine_ls_number_reflns 2620
_refine_ls_number_restraints 0
_refine_ls_restrained_S_all 1.060
_refine_ls_restrained_S_obs 1.052
_refine_ls_R_factor_all 0.1155
_refine_ls_R_factor_obs 0.0568
_refine_ls_shift/esd_max -0.048
_refine_ls_shift/esd_mean 0.009
_refine_ls_structure_factor_coef Fsqd
_refine_ls_weighting_details 'w = 1/[\s^2^(Fo^2^)+(0.1142P)^2^] where P=(Fo^2^+2Fc^2^)/3'
_refine_ls_weighting_scheme calc
_refine_ls_wR_factor_all 0.2052
_refine_ls_wR_factor_obs 0.1582
_reflns_number_observed 1561
_reflns_number_total 2620
_reflns_observed_criterion >2sigma(I)
_cod_data_source_file na1376.cif
_cod_data_source_block aptm
_cod_depositor_comments
;
The following automatic conversions were performed:
'_symmetry_cell_setting' value 'Monoclinic' changed to 'monoclinic'
according to '/home/saulius/struct/CIF-dictionaries/cif_core.dic'
dictionary named 'cif_core.dic' version 2.4.1 from 2010-06-29.

Automatic conversion script
Id: cif_fix_enum 1527 2010-12-29 10:47:43Z saulius 

The following automatic conversions were performed:

'_chemical_melting_point' value 'not measured' was changed to '?' -
the value is undefined or not given.

'_symmetry_cell_setting' value
'Monoclinic' changed to 'monoclinic' according to
/home/saulius/struct/CIF-dictionaries/cif_core.dic dictionary named
'cif_core.dic' version 2.4.1 from 2010-06-29.

Automatic conversion script
Id: cif_fix_values 1715 2011-07-08 13:25:40Z adriana 

The following automatic conversions were performed:

'_exptl_crystal_density_meas' value 'not measured' was changed to '?'
- the value is perceived as not measured.

Automatic conversion script
Id: cif_fix_values 3008 2015-01-20 13:52:24Z robertas 

The following automatic conversions were performed:

'_refine_ls_weighting_scheme' value 'calc w =
1/[\s^2^(Fo^2^)+(0.1142P)^2^] where P=(Fo^2^+2Fc^2^)/3' was changed
to 'calc'. New tag '_refine_ls_weighting_details' was created. The
value of the new tag was set to 'w = 1/[\s^2^(Fo^2^)+(0.1142P)^2^]
where P=(Fo^2^+2Fc^2^)/3'.

Automatic conversion script
Id: cif_fix_values 3143 2015-03-26 13:38:13Z robertas 
;
_cod_original_sg_symbol_H-M 'P 21/n'
_cod_database_code 2007987
_cod_database_fobs_code 2007987

loop_
_symmetry_equiv_pos_as_xyz
'x, y, z'
'-x+1/2, y+1/2, -z+1/2'
'-x, -y, -z'
'x-1/2, -y-1/2, z-1/2'

loop_
_atom_site_aniso_label
_atom_site_aniso_U_11
_atom_site_aniso_U_22
_atom_site_aniso_U_33
_atom_site_aniso_U_12
_atom_site_aniso_U_13
_atom_site_aniso_U_23
Pt 0.0377(4) 0.0338(4) 0.0445(5) -0.0018(3) 0.0122(3) -0.0017(3)
I1 0.0544(9) 0.0647(10) 0.0567(10) 0.0029(7) 0.0233(7) 0.0133(8)
I2 0.0406(7) 0.0533(8) 0.0569(9) 0.0016(6) 0.0141(6) 0.0030(7)
N1 0.054(11) 0.043(8) 0.029(10) 0.012(8) 0.012(8) -0.002(7)
N2 0.052(10) 0.063(10) 0.013(6) 0.008(8) 0.011(6) 0.010(7)
C1 0.059(12) 0.038(11) 0.027(11) 0.009(9) 0.008(9) 0.004(9)
C2 0.048(14) 0.039(11) 0.08(2) 0.008(10) 0.028(14) 0.009(13)
C3 0.046(13) 0.030(10) 0.12(2) -0.008(10) 0.019(15) 0.006(13)
C4 0.086(16) 0.037(11) 0.088(18) 0.019(11) 0.023(14) 0.016(11)
C5 0.054(14) 0.091(17) 0.04(2) -0.031(13) 0.010(10) 0.034(11)

loop_
_atom_site_label
_atom_site_fract_x
_atom_site_fract_y
_atom_site_fract_z
_atom_site_U_iso_or_equiv
_atom_site_thermal_displace_type
_atom_site_calc_flag
_atom_site_refinement_flags
_atom_site_occupancy
_atom_site_disorder_group
_atom_site_type_symbol
Pt 0.09199(10) 0.13480(6) 0.16326(7) 0.0382(3) Uani d . 1 . Pt
I1 0.0257(2) 0.03330(10) 0.33460(10) 0.0569(6) Uani d . 1 . I
I2 0.4315(2) 0.07100(10) 0.20200(10) 0.0497(5) Uani d . 1 . I
N1 -0.167(3) 0.1982(13) 0.1115(14) 0.042(6) Uani d . 1 . N
HN1 -0.243(3) 0.1759(13) 0.1560(14) 0.050 Uiso calc R 1 . H
N2 0.076(2) 0.2290(14) 0.0150(11) 0.042(5) Uani d . 1 . N
C1 -0.231(3) 0.1604(18) -0.0023(17) 0.041(5) Uani d . 1 . C
H1A -0.337(3) 0.2022(18) -0.0393(17) 0.050 Uiso calc R 1 . H
H1B -0.264(3) 0.0835(18) -0.0031(17) 0.050 Uiso calc R 1 . H
C2 -0.079(3) 0.1760(19) -0.060(3) 0.053(10) Uani d . 1 . C
H2A -0.041(3) 0.1054(19) -0.083(3) 0.064 Uiso calc R 1 . H
H2B -0.121(3) 0.2210(19) -0.125(3) 0.064 Uiso calc R 1 . H
C3 0.021(3) 0.3367(17) 0.054(3) 0.064(11) Uani d . 1 . C
H3A -0.020(3) 0.3850(17) -0.009(3) 0.077 Uiso calc R 1 . H
H3B 0.126(3) 0.3706(17) 0.104(3) 0.077 Uiso calc R 1 . H
C4 -0.139(4) 0.3192(17) 0.117(2) 0.070(10) Uani d . 1 . C
H4A -0.103(4) 0.3441(17) 0.194(2) 0.084 Uiso calc R 1 . H
H4B -0.249(4) 0.3577(17) 0.080(2) 0.084 Uiso calc R 1 . H
C5 0.238(3) 0.240(2) -0.0343(17) 0.061(12) Uani d . 1 . C
H5A 0.297(3) 0.170(2) -0.0339(17) 0.091 Uiso calc R 1 . H
H5B 0.322(3) 0.292(2) 0.0084(17) 0.091 Uiso calc R 1 . H
H5C 0.200(3) 0.266(2) -0.1098(17) 0.091 Uiso calc R 1 . H

loop_
_atom_type_symbol
_atom_type_description
_atom_type_scat_dispersion_real
_atom_type_scat_dispersion_imag
_atom_type_scat_source
Pt Pt -1.7033 8.3905 'International Tables Vol C Tables 4.2.6.8 and 6.1.1.4'
I I -0.4742 1.8119 'International Tables Vol C Tables 4.2.6.8 and 6.1.1.4'
N N 0.0061 0.0033 'International Tables Vol C Tables 4.2.6.8 and 6.1.1.4'
C C 0.0033 0.0016 'International Tables Vol C Tables 4.2.6.8 and 6.1.1.4'
H H 0.0000 0.0000 'International Tables Vol C Tables 4.2.6.8 and 6.1.1.4'

loop_
_geom_angle_atom_site_label_1
_geom_angle_atom_site_label_2
_geom_angle_atom_site_label_3
_geom_angle
_geom_angle_publ_flag
N1 Pt N2 70.1(7) yes
N1 Pt I1 95.7(5) yes
N2 Pt I1 165.7(4) no
N1 Pt I2 170.9(5) no
N2 Pt I2 100.9(4) yes
I1 Pt I2 93.40(5) yes
C1 N1 C4 111.9(17) no
C1 N1 Pt 105.4(13) no
C4 N1 Pt 104.1(13) no
C2 N2 C5 113.0(17) no
C2 N2 C3 111.6(17) no
C5 N2 C3 110.9(17) no
C2 N2 Pt 100.7(13) no
C5 N2 Pt 120.2(12) no
C3 N2 Pt 99.7(13) no
N1 C1 C2 107.4(19) no
N2 C2 C1 110.(2) no
N2 C3 C4 109.3(19) no
N1 C4 C3 103.1(17) no

loop_
_geom_bond_atom_site_label_1
_geom_bond_atom_site_label_2
_geom_bond_site_symmetry_1
_geom_bond_site_symmetry_2
_geom_bond_distance
_geom_bond_publ_flag
Pt N1 . . 2.05(2) yes
Pt N2 . . 2.130(10) yes
Pt I1 . . 2.579(2) yes
Pt I2 . . 2.588(2) yes
N1 C1 . . 1.45(3) no
N1 C4 . . 1.49(3) no
N2 C2 . . 1.46(3) no
N2 C5 . . 1.47(3) no
N2 C3 . . 1.48(3) no
C1 C2 . . 1.46(3) no
C3 C4 . . 1.57(4) no

loop_
_geom_contact_atom_site_label_1
_geom_contact_atom_site_label_2
_geom_contact_distance
_geom_contact_publ_flag
I1 N1 3.45(2) yes
I1 H1 3.15(2) yes
I1 H4A 4.18(2) yes
I2 N2 3.65(2) yes
I2 C5 3.59(2) yes
I2 H5A 3.09(2) yes
I2 H5B 3.56(2) yes

loop_
_geom_torsion_atom_site_label_1
_geom_torsion_atom_site_label_2
_geom_torsion_atom_site_label_3
_geom_torsion_atom_site_label_4
_geom_torsion
_geom_torsion_publ_flag
N1 C1 C2 N2 -3.(3) no
N2 C3 C4 N1 0.(3) no
